data_1552415
loop_
_publ_author_name
'Newton, Turner'
'Pluth, Michael D.'

_publ_section_title
;
 Development of a Hydrolysis-Based Small-Molecule Hydrogen Selenide (H2Se)
 Donor
;
_journal_name_full 'Chemical Science'
_journal_paper_doi 10.1039/C9SC04616J
_journal_year 2019
_chemical_formula_moiety 'C10 H13 N O P Se2, C4 H10 N O'
_chemical_formula_sum 'C14 H23 N2 O2 P Se2'
_chemical_formula_weight 440.23
_space_group_crystal_system monoclinic
_space_group_IT_number 7
_space_group_name_Hall 'P -2yc'
_space_group_name_H-M_alt 'P 1 c 1'
_symmetry_space_group_name_Hall 'P -2yc'
_symmetry_space_group_name_H-M 'P 1 c 1'
_atom_sites_solution_hydrogens mixed
_atom_sites_solution_primary dual
_audit_creation_date 2019-06-27
_audit_creation_method
;
Olex2 1.3-ac4
(compiled 2019.04.23 svn.r3594 for Rigaku Oxford Diffraction, GUI svn.r5739)
;
_audit_update_record
;
2019-09-12 deposited with the CCDC.    2019-10-11 downloaded from the CCDC.
;
_cell_angle_alpha 90
_cell_angle_beta 90.6520(3)
_cell_angle_gamma 90
_cell_formula_units_Z 8
_cell_length_a 12.50104(4)
_cell_length_b 9.28018(3)
_cell_length_c 30.05829(10)
_cell_measurement_reflns_used 104216
_cell_measurement_temperature 199.99(10)
_cell_measurement_theta_max 77.7770
_cell_measurement_theta_min 2.9340
_cell_volume 3486.89(2)
_computing_cell_refinement 'CrysAlisPro 1.171.40.54a (Rigaku OD, 2019)'
_computing_data_collection 'CrysAlisPro 1.171.40.54a (Rigaku OD, 2019)'
_computing_data_reduction 'CrysAlisPro 1.171.40.54a (Rigaku OD, 2019)'
_computing_molecular_graphics 'Olex2 (Dolomanov et al., 2009)'
_computing_publication_material 'Olex2 (Dolomanov et al., 2009)'
_computing_structure_refinement 'ShelXL (Sheldrick, 2015)'
_computing_structure_solution 'ShelXT (Sheldrick, 2015)'
_diffrn_ambient_environment N~2~
_diffrn_ambient_temperature 199.99(10)
_diffrn_detector 'CCD plate'
_diffrn_detector_area_resol_mean 10.0000
_diffrn_detector_type HyPix
_diffrn_measured_fraction_theta_full 1.000
_diffrn_measured_fraction_theta_max 0.998
_diffrn_measurement_details
;
List of Runs (angles in degrees, time in seconds):

  # Type    Start    End  Width  t~exp~   \w     \q     \k     \f   Frames
#--------------------------------------------------------------------------
  1  \w    -68.00  12.00   0.50    0.12    --  -48.30  85.00 128.00  160
  2  \w    -42.00  20.00   0.50    0.12    --  -48.30  37.00  60.00  124
  3  \w     -6.00  22.00   0.50    0.12    --   18.00  87.00  81.37   56
  4  \w      5.00  30.00   0.50    0.12    --   34.00  93.00  71.23   50
  5  \w     26.00  62.00   0.50    0.12    --   50.00  83.00  67.40   72
  6  \w     34.00  77.00   0.50    0.12    --   58.00  82.00  96.25   86
  7  \w     36.00  61.00   0.50    0.12    --   58.00  79.00 123.43   50
  8  \w     39.00  71.00   0.50    0.12    --   62.00  80.00  63.42   64
  9  \w     40.00  69.00   0.50    0.12    --   62.00  79.00  14.45   58
 10  \w     45.00  71.00   0.50    0.12    --   66.00  77.00 -38.84   52
 11  \w     40.00  87.00   0.50    0.12    --   62.00  79.00 -67.95   94
 12  \w    109.00 134.00   0.50    0.12    --   62.00  79.00 -67.95   50
 13  \w    109.00 134.00   0.50    0.12    --   62.00  79.00  14.45   50
 14  \w    133.00 159.00   0.50    0.49    --  107.75  85.00 128.00   52
 15  \w    142.00 177.00   0.50    0.49    --  107.75  77.00  90.00   70
 16  \w    141.00 176.00   0.50    0.49    --  107.75 125.00  60.00   70
 17  \w    139.00 176.00   0.50    0.49    --  107.75  83.00  49.37   74
 18  \w    153.00 178.00   0.50    0.49    --  107.75  61.00   0.00   50
 19  \w    141.00 168.00   0.50    0.49    --  107.75  61.00  60.00   54
 20  \w    124.00 150.00   0.50    0.49    --  107.75  77.00   0.00   52
 21  \w    129.00 155.00   0.50    0.49    --  107.75  61.00 -30.00   52
 22  \w    124.00 170.00   0.50    0.49    --  107.75  77.00  30.00   92
 23  \w    136.00 162.00   0.50    0.49    --  107.75  61.00  90.00   52
 24  \w    106.00 170.00   0.50    0.49    --  107.75  45.00  30.00  128
 25  \w    121.00 176.00   0.50    0.49    --  107.75  77.00 -30.00  110
 26  \w    132.00 164.00   0.50    0.49    --  107.75  77.00 -60.00   64
 27  \w    140.00 167.00   0.50    0.49    --  107.75  61.00-120.00   54
 28  \w    136.00 161.00   0.50    0.49    --   90.00  81.00-132.62   50
 29  \w    152.00 178.00   0.50    0.49    --  107.75  61.00-180.00   52
 30  \w    141.00 170.00   0.50    0.49    --  107.75  77.00-120.00   58
 31  \w    133.00 177.00   0.50    0.49    --  107.75  61.00 -90.00   88
 32  \w    140.00 173.00   0.50    0.49    --  107.75  15.00 -90.00   66
 33  \w    124.00 178.00   0.50    0.49    --  107.75  77.00-150.00  108
 34  \w    150.00 178.00   0.50    0.49    --  107.75 125.00 -90.00   56
 35  \w    129.00 175.00   0.50    0.49    --  107.75  77.00-180.00   92
 36  \w    116.00 154.00   0.50    0.49    --  107.75 125.00-180.00   76
 37  \w     98.00 164.00   0.50    0.49    --  107.75  45.00 -90.00  132
 38  \w     94.00 162.00   0.50    0.49    --  107.75  61.00-150.00  136
 39  \w     93.00 119.00   0.50    0.49    --  107.75  61.00 -30.00   52
 40  \w     89.00 143.00   0.50    0.49    --  107.75  73.00 -78.37  108
 41  \w     99.00 129.00   0.50    0.49    --  107.75 125.00 -90.00   60
 42  \w     87.00 113.00   0.50    0.49    --  107.75  77.00-150.00   52
 43  \w     94.00 139.00   0.50    0.49    --  107.75  61.00-120.00   90
 44  \w     98.00 144.00   0.50    0.49    --  107.75  45.00-150.00   92
 45  \w     93.00 141.00   0.50    0.49    --  107.75  61.00-180.00   96
 46  \w     86.00 139.00   0.50    0.49    --  107.75  77.00 -90.00  106
 47  \w     98.00 135.00   0.50    0.49    --  107.75  15.00 -90.00   74
 48  \w     93.00 139.00   0.50    0.49    --  107.75  61.00 -60.00   92
 49  \w     97.00 148.00   0.50    0.49    --  107.75  61.00   0.00  102
 50  \w    103.00 158.00   0.50    0.49    --  107.75 125.00  90.00  110
 51  \w     94.00 173.00   0.50    0.49    --  107.75  61.00 150.00  158
 52  \w    108.00 153.00   0.50    0.49    --  107.75  15.00 120.00   90
 53  \w     86.00 136.00   0.50    0.49    --  107.75  77.00 120.00  100
 54  \w     92.00 158.00   0.50    0.49    --  107.75 125.00 150.00  132
 55  \w     93.00 141.00   0.50    0.49    --  107.75  61.00  30.00   96
 56  \w     97.00 177.00   0.50    0.49    --  107.75  45.00   0.00  160
 57  \w     94.00 154.00   0.50    0.49    --  107.75  61.00 120.00  120
 58  \w     86.00 112.00   0.50    0.49    --  107.75  77.00   0.00   52
 59  \w     86.00 130.00   0.50    0.49    --  107.75  80.00  57.66   88
 60  \w     88.00 114.00   0.50    0.49    --  107.75  77.00 -30.00   52
 61  \w     86.00 113.00   0.50    0.49    --  107.75  77.00  30.00   54
 62  \w     87.00 131.00   0.50    0.49    --  107.75  77.00  90.00   88
 63  \w     92.00 135.00   0.50    0.49    --  107.75 125.00  60.00   86
 64  \w     80.00 106.00   0.50    0.49    --   98.00  69.00 103.16   52
 65  \w     93.00 132.00   0.50    0.49    --  107.75  61.00  90.00   78
 66  \w     93.00 119.00   0.50    0.49    --  107.75  61.00  60.00   52
 67  \w     77.00 109.00   0.50    0.49    --   98.00  76.00  -1.00   64
 68  \w     86.00 125.00   0.50    0.49    --  107.75  77.00 -60.00   78
 69  \w     93.00 119.00   0.50    0.49    --  107.75  61.00 -90.00   52
 70  \w     95.00 134.00   0.50    0.49    --  107.75  63.00-127.18   78
 71  \w     87.00 113.00   0.50    0.49    --  107.75  77.00-180.00   52
 72  \w     86.00 133.00   0.50    0.49    --  107.75  77.00-120.00   94
 73  \w     90.00 119.00   0.50    0.12    --   48.30  19.00-180.00   58
 74  \w     67.00  93.00   0.50    0.49    --   90.00  81.00-132.62   52
 75  \w     39.00  71.00   0.50    0.12    --   48.30  19.00-180.00   64
 76  \w     32.00  61.00   0.50    0.12    --   54.00  81.00-156.13   58
 77  \w     36.00  62.00   0.50    0.12    --   58.00  77.00-104.38   52
 78  \w     32.00  57.00   0.50    0.12    --   54.00  79.00 -73.91   50
 79  \w     26.00  58.00   0.50    0.12    --   50.00  83.00 -33.88   64
 80  \w     49.00  74.00   0.50    0.12    --   70.00  76.00 -27.81   50
 81  \w     72.00  98.00   0.50    0.49    --   94.00  77.00 -33.00   52
 82  \w     70.00 164.00   0.50    0.49    --   94.00  83.00  27.58  188
 83  \w     86.00 156.00   0.50    0.49    --  107.75  77.00 150.00  140
 84  \w     83.00 133.00   0.50    0.49    --  107.75  83.00  49.37  100
 85  \w     37.00  67.00   0.50    0.49    --  107.75 -61.00-150.00   60
 86  \w     75.00 101.00   0.50    0.49    --  107.75 -77.00-180.00   52
 87  \w     85.00 110.00   0.50    0.49    --  107.75 -98.00 -96.36   50
 88  \w     82.00 116.00   0.50    0.49    --  107.75-125.00-150.00   68
 89  \w     88.00 116.00   0.50    0.49    --  107.75-125.00-180.00   56
 90  \w     83.00 116.00   0.50    0.49    --  107.75-125.00-120.00   66
 91  \w     89.00 115.00   0.50    0.49    --  107.75-125.00 -60.00   52
 92  \w     75.00 116.00   0.50    0.49    --  107.75-125.00 -30.00   82
 93  \w     72.00  99.00   0.50    0.49    --  107.75 -94.00 -30.00   54
 94  \w     69.00 116.00   0.50    0.49    --  107.75-125.00  30.00   94
 95  \w     87.00 112.00   0.50    0.49    --  107.75-125.00  60.00   50
 96  \w     96.00 135.00   0.50    0.49    --  107.75 -91.00 104.11   78
 97  \w     78.00 116.00   0.50    0.49    --  107.75-125.00 120.00   76
 98  \w     55.00 106.00   0.50    0.49    --  107.75 -85.00   8.00  102
 99  \w     77.00 131.00   0.50    0.49    --  107.75 -83.00 -44.63  108
100  \w     49.00  95.00   0.50    0.49    --  107.75 -77.00  30.00   92
101  \w     38.00  68.00   0.50    0.49    --  107.75-125.00  60.00   60
102  \w     37.00  78.00   0.50    0.49    --  107.75 -91.00 104.11   82
103  \w     36.00  86.00   0.50    0.49    --  107.75 -77.00 150.00  100
104  \w     44.00  95.00   0.50    0.49    --  107.75 -94.00 120.00  102
105  \w     39.00 108.00   0.50    0.49    --  107.75 -94.00  30.00  138
106  \w     45.00  71.00   0.50    0.49    --  107.75 -98.00 -96.36   52
107  \w     42.00 103.00   0.50    0.49    --  107.75 -77.00 -90.00  122
108  \w     47.00  73.00   0.50    0.49    --  107.75 -83.00 -44.63   52
109  \w     37.00  77.00   0.50    0.49    --  107.75-125.00 -60.00   80
110  \w     36.00  63.00   0.50    0.49    --  107.75 -94.00 -30.00   54
111  \w     37.00  62.00   0.50    0.49    --  107.75-125.00 -30.00   50
112  \w     38.00  66.00   0.50    0.49    --  107.75-125.00  30.00   56
113  \w     37.00  79.00   0.50    0.49    --  107.75 -77.00 120.00   84
114  \w     38.00  71.00   0.50    0.49    --  107.75 -61.00 150.00   66
115  \w     36.00  71.00   0.50    0.49    --  107.75 -61.00  30.00   70
116  \w     37.00  77.00   0.50    0.49    --  107.75 -77.00-120.00   80
117  \w     36.00 105.00   0.50    0.49    --  107.75 -77.00-150.00  138
118  \w     36.00  61.00   0.50    0.49    --  107.75-125.00-150.00   50
119  \w     38.00  75.00   0.50    0.49    --  107.75-125.00-180.00   74
120  \w     36.00  71.00   0.50    0.49    --  107.75 -77.00-180.00   70
121  \w     37.00  65.00   0.50    0.49    --  107.75-125.00-120.00   56
122  \w     36.00  73.00   0.50    0.49    --  107.75 -94.00-150.00   74
123  \w    -22.00  74.00   0.50    0.12    --   48.30 -85.00   8.00  192
124  \w     17.00  45.00   0.50    0.12    --   42.00  84.00 -12.01   56
125  \w     10.00  35.00   0.50    0.12    --   38.00  90.00-117.01   50
126  \w    -39.00 -14.00   0.50    0.12    --   10.00 130.00-131.44   50
127  \w   -121.00 -37.00   0.50    0.12    --  -48.30 -19.00 -60.00  168
128  \w    -77.00 -52.00   0.50    0.49    --  -70.00 -68.00 -24.67   50
129  \w    -59.00 -30.00   0.50    0.12    --  -54.00 -82.00   7.30   58
130  \w    -74.00 -46.00   0.50    0.12    --  -66.00 -73.00 117.66   56
131  \w    -61.00 -33.00   0.50    0.12    --  -58.00 -83.00 164.51   56
132  \w    -74.00 -49.00   0.50    0.49    --  -74.00 -83.00 115.00   50
133  \w    -92.00 -37.00   0.50    0.12    --  -48.30 -37.00  90.00  110
134  \w    -78.00 -53.00   0.50    0.49    --  -74.00 -74.00 -16.44   50
135  \w    -78.00 -53.00   0.50    0.49    --  -78.00 -83.00 -71.93   50
136  \w    -76.00 -50.00   0.50    0.49    --  -74.00 -82.00 -97.54   52
137  \w    -70.00 -45.00   0.50    0.49    --  -70.00 -83.00-136.67   50
138  \w    -75.00 -49.00   0.50    0.49    --  -74.00 -83.00-163.29   52
139  \w    -79.00 -54.00   0.50    0.49    --  -78.00 -82.00-138.63   50
140  \w    -82.00 -55.00   0.50    0.49    --  -78.00 -83.00-101.02   54
141  \w    -87.00 -54.00   0.50    0.49    --  -78.00 -83.00-164.45   66
142  \w    -88.00 -63.00   0.50    0.49    --  -86.25 -80.00-170.02   50
143  \w    -89.00 -64.00   0.50    0.49    --  -86.25 -77.00-180.00   50
144  \w    -89.00 -64.00   0.50    0.49    --  -86.25 -77.00-140.20   50
145  \w    -88.00 -62.00   0.50    0.49    --  -86.25 -82.00-101.45   52
146  \w    -93.00 -64.00   0.50    0.49    --  -86.25 -81.00 -63.21   58
147  \w    -88.00 -62.00   0.50    0.49    --  -86.25 -82.00 -32.04   52
148  \w    -91.00 -66.00   0.50    0.49    --  -86.25 -72.00  -3.48   50
149  \w    -96.00 -65.00   0.50    0.49    --  -86.25 -77.00  60.00   62
150  \w    -83.00 -49.00   0.50    0.49    --  -74.00 -83.00  97.25   68
151  \w    -90.00 -50.00   0.50    0.49    --  -74.00 -82.00  70.60   80
152  \w    -91.00 -65.00   0.50    0.49    --  -86.25 -77.00 150.00   52
153  \w    -90.00 -64.00   0.50    0.49    --  -86.25 -77.00 162.26   52
154  \w   -102.00 -66.00   0.50    0.49    --  -86.25 -72.00 121.38   72
155  \w   -108.00 -57.00   0.50    0.49    --  -78.00 -82.00  40.29  102
156  \w    -91.00 -65.00   0.50    0.49    --  -86.25 -75.00  -9.65   52
157  \w    -90.00 -64.00   0.50    0.49    --  -86.25 -77.00 -60.00   52
158  \w    -92.00 -66.00   0.50    0.49    --  -86.25 -72.00 -29.53   52
159  \w    -92.00 -66.00   0.50    0.49    --  -86.25 -74.00  18.08   52
160  \w   -122.00 -48.00   0.50    0.12    --  -48.30 -19.00  30.00  148
161  \w   -106.00 -64.00   0.50    0.49    --  -86.25 -77.00 -90.00   84
162  \w   -141.00-116.00   0.50    0.49    --  -86.25 -85.00   8.00   50
163  \w   -150.00-124.00   0.50    0.49    --  -86.25 -75.00  -9.65   52
164  \w   -139.00-113.00   0.50    0.49    --  -74.00 -83.00 115.00   52
165  \w    -87.00 -62.00   0.50    0.49    --  -86.25  85.00 128.00   50
166  \w    -13.00  17.00   0.50    0.12    --   18.00 101.00 154.90   60
167  \w     18.00  43.00   0.50    0.12    --   46.00  91.00 148.42   50
;
_diffrn_measurement_device 'four-circle diffractometer'
_diffrn_measurement_device_type 'XtaLAB Synergy, Dualflex, HyPix'
_diffrn_measurement_method '\w scans'
_diffrn_orient_matrix_type 'CrysAlisPro convention (1999,Acta A55,543-557)'
_diffrn_orient_matrix_UB_11 0.1160341000
_diffrn_orient_matrix_UB_12 0.0004989000
_diffrn_orient_matrix_UB_13 -0.0167408000
_diffrn_orient_matrix_UB_21 -0.0363545000
_diffrn_orient_matrix_UB_22 0.0817170000
_diffrn_orient_matrix_UB_23 -0.0421483000
_diffrn_orient_matrix_UB_31 0.0201076000
_diffrn_orient_matrix_UB_32 0.1444987000
_diffrn_orient_matrix_UB_33 0.0238793000
_diffrn_radiation_monochromator mirror
_diffrn_radiation_probe x-ray
_diffrn_radiation_type 'Cu K\a'
_diffrn_radiation_wavelength 1.54184
_diffrn_reflns_av_R_equivalents 0.0484
_diffrn_reflns_av_unetI/netI 0.0222
_diffrn_reflns_Laue_measured_fraction_full 1.000
_diffrn_reflns_Laue_measured_fraction_max 0.998
_diffrn_reflns_limit_h_max 15
_diffrn_reflns_limit_h_min -15
_diffrn_reflns_limit_k_max 11
_diffrn_reflns_limit_k_min -11
_diffrn_reflns_limit_l_max 38
_diffrn_reflns_limit_l_min -38
_diffrn_reflns_number 156605
_diffrn_reflns_point_group_measured_fraction_full 1.000
_diffrn_reflns_point_group_measured_fraction_max 0.998
_diffrn_reflns_theta_full 67.684
_diffrn_reflns_theta_max 78.077
_diffrn_reflns_theta_min 2.940
_diffrn_source 'micro-focus sealed X-ray tube'
_diffrn_source_type 'PhotonJet (Cu) X-ray Source'
_exptl_absorpt_coefficient_mu 6.219
_exptl_absorpt_correction_T_max 1.000
_exptl_absorpt_correction_T_min 0.679
_exptl_absorpt_correction_type gaussian
_exptl_absorpt_process_details
;
CrysAlisPro 1.171.40.54a (Rigaku Oxford Diffraction, 2019)
Numerical absorption correction based on gaussian integration over
            a multifaceted crystal model
Empirical absorption correction using spherical harmonics,
 implemented in SCALE3 ABSPACK scaling algorithm.
;
_exptl_crystal_colour 'clear colourless'
_exptl_crystal_density_diffrn 1.677
_exptl_crystal_description plate
_exptl_crystal_F_000 1760
_exptl_crystal_size_max 0.144
_exptl_crystal_size_mid 0.094
_exptl_crystal_size_min 0.05
_refine_diff_density_max 0.593
_refine_diff_density_min -0.377
_refine_diff_density_rms 0.062
_refine_ls_abs_structure_details
;
 Refined as an inversion twin.
;
_refine_ls_abs_structure_Flack 0.428(16)
_refine_ls_extinction_method none
_refine_ls_goodness_of_fit_ref 1.036
_refine_ls_hydrogen_treatment mixed
_refine_ls_matrix_type full
_refine_ls_number_parameters 782
_refine_ls_number_reflns 14852
_refine_ls_number_restraints 10
_refine_ls_restrained_S_all 1.036
_refine_ls_R_factor_all 0.0245
_refine_ls_R_factor_gt 0.0241
_refine_ls_shift/su_max 0.002
_refine_ls_shift/su_mean 0.000
_refine_ls_structure_factor_coef Fsqd
_refine_ls_weighting_details 'w=1/[\s^2^(Fo^2^)+(0.0368P)^2^+1.7361P] where P=(Fo^2^+2Fc^2^)/3'
_refine_ls_weighting_scheme calc
_refine_ls_wR_factor_gt 0.0630
_refine_ls_wR_factor_ref 0.0632
_reflns_Friedel_coverage 0.999
_reflns_Friedel_fraction_full 1.000
_reflns_Friedel_fraction_max 0.998
_reflns_number_gt 14608
_reflns_number_total 14852
_reflns_threshold_expression 'I > 2\s(I)'
_cod_data_source_file c9sc04616j2.cif
_cod_data_source_block rtn2_abs
_cod_original_cell_volume 3486.892(19)
_cod_database_code 1552415
_shelx_shelxl_version_number 2016/6
_chemical_oxdiff_formula c56H89N9O7P4Se
_chemical_oxdiff_usercomment 'Crystallized from hexane/CH2Cl2.'
_shelx_space_group_comment
;
The symmetry employed for this shelxl refinement is uniquely defined
by the following loop, which should always be used as a source of
symmetry information in preference to the above space-group names.
They are only intended as comments.
;
_shelx_estimated_absorpt_t_max 0.746
_shelx_estimated_absorpt_t_min 0.468
_reflns_odcompleteness_completeness 97.12
_reflns_odcompleteness_iscentric 1
_reflns_odcompleteness_theta 80.95
_olex2_refinement_description
;
1. Twinned data refinement
 Scales: 0.572(16)
 0.428(16)
2. Fixed Uiso
 At 1.2 times of:
  All C(H) groups, All C(H,H) groups, All N(H,H) groups
3. Restrained distances
 N22-H22A = N22-H22B = N42_$1-H42B_$1 = N42_$1-H42A_$1 = N32_$2-H32B_$2 =
 N32_$2-H32A_$2 = N12_$3-H12A_$3 = N12_$3-H12B_$3
 0.88 with sigma of 0.02
4.a Secondary CH2 refined with riding coordinates:
 C107(H10A,H10B), C108(H10C,H10D), C109(H10E,H10F), C110(H11A,H11B), C111(H11C,
 H11D), C112(H11E,H11F), C113(H11G,H11H), C114(H11I,H11J), C207(H20A,H20B),
 C208(H20C,H20D), C209(H20E,H20F), C210(H21A,H21B), C211(H21C,H21D), C212(H21E,
 H21F), C213(H21G,H21H), C214(H21I,H21J), C307(H30A,H30B), C308(H30C,H30D),
 C309(H30E,H30F), C310(H31A,H31B), C407(H40A,H40B), C408(H40C,H40D), C409(H40E,
 H40F), C410(H41A,H41B), C411(H41C,H41D), C412(H41E,H41F), C413(H41G,H41H),
 C414(H41I,H41J), C311(H31C,H31D), C312(H31E,H31F), C313(H31G,H31H), C314(H31I,
 H31J)
4.b Aromatic/amide H refined with riding coordinates:
 C102(H102), C103(H103), C104(H104), C105(H105), C106(H106), C202(H202),
 C203(H203), C204(H204), C205(H205), C206(H206), C302(H302), C303(H303),
 C304(H304), C305(H305), C306(H306), C402(H402), C403(H403), C404(H404),
 C405(H405), C406(H406)
;
_olex2_submission_special_instructions 'No special instructions were received'
_oxdiff_exptl_absorpt_empirical_details
;
Empirical correction (ABSPACK) includes:
- Absorption correction using spherical harmonics
- Frame scaling
;
_oxdiff_exptl_absorpt_empirical_full_max 1.270
_oxdiff_exptl_absorpt_empirical_full_min 0.875

loop_
_space_group_symop_operation_xyz
'x, y, z'
'x, -y, z+1/2'

loop_
_atom_site_label
_atom_site_type_symbol
_atom_site_fract_x
_atom_site_fract_y
_atom_site_fract_z
_atom_site_U_iso_or_equiv
_atom_site_adp_type
_atom_site_occupancy
_atom_site_site_symmetry_order
_atom_site_calc_flag
_atom_site_refinement_flags_posn
Se11 Se 0.87906(4) 0.84839(5) 0.78587(2) 0.03762(11) Uani 1 1 d .
Se12 Se 1.02068(3) 0.66157(5) 0.69927(2) 0.03098(9) Uani 1 1 d .
P1 P 0.87132(8) 0.69606(11) 0.73241(3) 0.02523(18) Uani 1 1 d .
O11 O 0.6100(3) 0.8819(4) 0.64555(11) 0.0392(7) Uani 1 1 d .
O12 O 0.1515(3) 0.2301(4) 0.65077(13) 0.0491(9) Uani 1 1 d .
N11 N 0.7773(3) 0.7374(4) 0.69330(11) 0.0276(6) Uani 1 1 d .
N12 N 0.1204(3) -0.0055(4) 0.70916(14) 0.0395(8) Uani 1 1 d D
H12A H 0.083(4) -0.089(4) 0.713(2) 0.047 Uiso 1 1 d DR
H12B H 0.162(4) 0.007(7) 0.7335(13) 0.047 Uiso 1 1 d DR
C101 C 0.8234(3) 0.5210(5) 0.75104(14) 0.0296(8) Uani 1 1 d .
C102 C 0.8299(4) 0.4057(5) 0.72178(17) 0.0390(10) Uani 1 1 d .
H102 H 0.858508 0.420747 0.693001 0.047 Uiso 1 1 calc R
C103 C 0.7957(4) 0.2697(6) 0.7336(2) 0.0537(13) Uani 1 1 d .
H103 H 0.800013 0.192626 0.712898 0.064 Uiso 1 1 calc R
C104 C 0.7561(4) 0.2464(6) 0.7746(2) 0.0581(15) Uani 1 1 d .
H104 H 0.734399 0.152178 0.782954 0.070 Uiso 1 1 calc R
C105 C 0.7470(4) 0.3581(8) 0.8045(2) 0.0554(15) Uani 1 1 d .
H105 H 0.718422 0.340638 0.833092 0.067 Uiso 1 1 calc R
C106 C 0.7798(4) 0.4981(6) 0.79285(16) 0.0418(10) Uani 1 1 d .
H106 H 0.772281 0.575664 0.813208 0.050 Uiso 1 1 calc R
C107 C 0.6656(3) 0.7407(5) 0.70964(14) 0.0335(9) Uani 1 1 d .
H10A H 0.655789 0.823944 0.729801 0.040 Uiso 1 1 calc R
H10B H 0.649983 0.651443 0.726365 0.040 Uiso 1 1 calc R
C108 C 0.5910(4) 0.7535(5) 0.66993(15) 0.0364(9) Uani 1 1 d .
H10C H 0.600935 0.669220 0.650198 0.044 Uiso 1 1 calc R
H10D H 0.516038 0.752841 0.680221 0.044 Uiso 1 1 calc R
C109 C 0.7983(3) 0.8675(5) 0.66714(15) 0.0328(8) Uani 1 1 d .
H10E H 0.871233 0.862716 0.654759 0.039 Uiso 1 1 calc R
H10F H 0.794272 0.953377 0.686596 0.039 Uiso 1 1 calc R
C110 C 0.7171(4) 0.8811(5) 0.62955(15) 0.0359(9) Uani 1 1 d .
H11A H 0.730473 0.971387 0.612979 0.043 Uiso 1 1 calc R
H11B H 0.725939 0.799519 0.608688 0.043 Uiso 1 1 calc R
C111 C 0.0397(4) 0.1099(7) 0.7037(2) 0.0533(13) Uani 1 1 d .
H11C H 0.000783 0.123373 0.731919 0.064 Uiso 1 1 calc R
H11D H -0.012876 0.082300 0.680331 0.064 Uiso 1 1 calc R
C112 C 0.0937(5) 0.2473(6) 0.6910(2) 0.0595(15) Uani 1 1 d .
H11E H 0.039454 0.324126 0.687146 0.071 Uiso 1 1 calc R
H11F H 0.143483 0.277078 0.715196 0.071 Uiso 1 1 calc R
C113 C 0.1914(4) -0.0159(6) 0.67004(17) 0.0449(11) Uani 1 1 d .
H11G H 0.150890 -0.056075 0.644422 0.054 Uiso 1 1 calc R
H11H H 0.251648 -0.081793 0.676914 0.054 Uiso 1 1 calc R
C114 C 0.2344(4) 0.1304(6) 0.65805(18) 0.0448(11) Uani 1 1 d .
H11I H 0.281607 0.165444 0.682400 0.054 Uiso 1 1 calc R
H11J H 0.277812 0.122357 0.630813 0.054 Uiso 1 1 calc R
Se21 Se 0.63515(3) 0.67163(5) 0.50726(2) 0.03245(10) Uani 1 1 d .
Se22 Se 0.78434(3) 0.39151(6) 0.45346(2) 0.03767(11) Uani 1 1 d .
P2 P 0.63079(7) 0.46312(11) 0.47553(3) 0.02643(19) Uani 1 1 d .
O21 O 0.3957(3) 0.5342(4) 0.36301(11) 0.0445(8) Uani 1 1 d .
O22 O 0.9293(3) 1.0099(4) 0.39785(15) 0.0584(11) Uani 1 1 d .
N21 N 0.5431(3) 0.4579(4) 0.43166(12) 0.0330(7) Uani 1 1 d .
N22 N 0.8606(3) 0.7860(4) 0.45496(13) 0.0348(8) Uani 1 1 d D
H22A H 0.920(3) 0.755(6) 0.4671(18) 0.042 Uiso 1 1 d DR
H22B H 0.813(4) 0.731(5) 0.4661(18) 0.042 Uiso 1 1 d DR
C201 C 0.5736(3) 0.3290(5) 0.51266(13) 0.0285(8) Uani 1 1 d .
C202 C 0.5873(4) 0.1833(5) 0.50330(17) 0.0402(10) Uani 1 1 d .
H202 H 0.623565 0.154682 0.477140 0.048 Uiso 1 1 calc R
C203 C 0.5482(5) 0.0807(5) 0.5319(2) 0.0503(13) Uani 1 1 d .
H203 H 0.560265 -0.018555 0.526054 0.060 Uiso 1 1 calc R
C204 C 0.4916(5) 0.1210(6) 0.56928(19) 0.0487(12) Uani 1 1 d .
H204 H 0.464944 0.049655 0.588930 0.058 Uiso 1 1 calc R
C205 C 0.4739(4) 0.2652(5) 0.57784(16) 0.0398(10) Uani 1 1 d .
H205 H 0.433778 0.292814 0.603105 0.048 Uiso 1 1 calc R
C206 C 0.5146(3) 0.3703(5) 0.54958(15) 0.0329(8) Uani 1 1 d .
H206 H 0.502267 0.469440 0.555448 0.039 Uiso 1 1 calc R
C207 C 0.4344(3) 0.5092(6) 0.44205(15) 0.0389(10) Uani 1 1 d .
H20A H 0.435325 0.614691 0.446996 0.047 Uiso 1 1 calc R
H20B H 0.408747 0.462109 0.469485 0.047 Uiso 1 1 calc R
C208 C 0.3602(4) 0.4725(6) 0.40302(17) 0.0466(11) Uani 1 1 d .
H20C H 0.356352 0.366558 0.399589 0.056 Uiso 1 1 calc R
H20D H 0.287282 0.508111 0.409393 0.056 Uiso 1 1 calc R
C209 C 0.5794(4) 0.5155(5) 0.38950(14) 0.0361(9) Uani 1 1 d .
H20E H 0.649677 0.473105 0.382107 0.043 Uiso 1 1 calc R
H20F H 0.588180 0.621226 0.391875 0.043 Uiso 1 1 calc R
C210 C 0.4991(4) 0.4806(6) 0.35319(16) 0.0447(11) Uani 1 1 d .
H21A H 0.523455 0.523043 0.324833 0.054 Uiso 1 1 calc R
H21B H 0.495310 0.374792 0.349291 0.054 Uiso 1 1 calc R
C211 C 0.8672(4) 0.7653(6) 0.40590(17) 0.0439(11) Uani 1 1 d .
H21C H 0.797056 0.786815 0.391786 0.053 Uiso 1 1 calc R
H21D H 0.885801 0.663975 0.399212 0.053 Uiso 1 1 calc R
C212 C 0.9513(5) 0.8644(7) 0.3876(2) 0.0572(14) Uani 1 1 d .
H21E H 1.022087 0.837675 0.400201 0.069 Uiso 1 1 calc R
H21F H 0.954406 0.852747 0.354875 0.069 Uiso 1 1 calc R
C213 C 0.8418(4) 0.9407(5) 0.46529(16) 0.0407(10) Uani 1 1 d .
H21G H 0.770789 0.970513 0.453598 0.049 Uiso 1 1 calc R
H21H H 0.842638 0.955320 0.497916 0.049 Uiso 1 1 calc R
C214 C 0.9268(4) 1.0295(6) 0.4446(2) 0.0524(13) Uani 1 1 d .
H21I H 0.913829 1.132433 0.451291 0.063 Uiso 1 1 calc R
H21J H 0.997064 1.002678 0.457642 0.063 Uiso 1 1 calc R
Se31 Se -0.02116(3) 0.80703(5) 0.56902(2) 0.03179(10) Uani 1 1 d .
Se32 Se 0.10651(4) 0.60352(5) 0.48278(2) 0.03727(10) Uani 1 1 d .
P3 P 0.12421(7) 0.76284(11) 0.53393(3) 0.02642(19) Uani 1 1 d .
O31 O 0.3883(2) 0.5862(3) 0.62150(11) 0.0358(6) Uani 1 1 d .
N31 N 0.2208(3) 0.7235(4) 0.57249(11) 0.0275(6) Uani 1 1 d .
H32A H 0.853(4) 0.452(6) 0.5315(11) 0.033 Uiso 1 1 d DR
H32B H 0.913(4) 0.554(4) 0.5551(18) 0.033 Uiso 1 1 d DR
C301 C 0.1756(3) 0.9307(5) 0.51094(14) 0.0309(8) Uani 1 1 d .
C302 C 0.2131(4) 0.9398(5) 0.46785(15) 0.0365(9) Uani 1 1 d .
H302 H 0.215419 0.855782 0.449810 0.044 Uiso 1 1 calc R
C303 C 0.2473(4) 1.0708(6) 0.45084(19) 0.0490(12) Uani 1 1 d .
H303 H 0.272550 1.076950 0.421201 0.059 Uiso 1 1 calc R
C304 C 0.2444(5) 1.1933(6) 0.4777(2) 0.0517(14) Uani 1 1 d .
H304 H 0.266917 1.283471 0.466112 0.062 Uiso 1 1 calc R
C305 C 0.2090(4) 1.1845(6) 0.5208(2) 0.0500(12) Uani 1 1 d .
H305 H 0.208331 1.267944 0.539129 0.060 Uiso 1 1 calc R
C306 C 0.1744(4) 1.0533(5) 0.53753(16) 0.0385(9) Uani 1 1 d .
H306 H 0.149698 1.047290 0.567248 0.046 Uiso 1 1 calc R
C307 C 0.3309(3) 0.7196(5) 0.55618(14) 0.0335(8) Uani 1 1 d .
H30A H 0.345747 0.807142 0.538456 0.040 Uiso 1 1 calc R
H30B H 0.341068 0.634296 0.536927 0.040 Uiso 1 1 calc R
C308 C 0.4062(3) 0.7123(5) 0.59594(15) 0.0341(9) Uani 1 1 d .
H30C H 0.481047 0.712967 0.585532 0.041 Uiso 1 1 calc R
H30D H 0.395684 0.798399 0.614858 0.041 Uiso 1 1 calc R
C309 C 0.2001(3) 0.5951(5) 0.59975(14) 0.0317(8) Uani 1 1 d .
H30E H 0.204530 0.507622 0.580992 0.038 Uiso 1 1 calc R
H30F H 0.127040 0.600420 0.612020 0.038 Uiso 1 1 calc R
C310 C 0.2813(4) 0.5852(5) 0.63755(15) 0.0347(9) Uani 1 1 d .
H31A H 0.271251 0.667588 0.658022 0.042 Uiso 1 1 calc R
H31B H 0.269033 0.495416 0.654528 0.042 Uiso 1 1 calc R
Se41 Se 0.20865(3) 0.94210(5) 0.31767(2) 0.03641(10) Uani 1 1 d .
Se42 Se 0.36102(3) 1.21106(5) 0.26056(2) 0.03386(10) Uani 1 1 d .
P4 P 0.36293(8) 1.00873(11) 0.29466(3) 0.02752(19) Uani 1 1 d .
O41 O 0.6221(3) 0.9738(4) 0.39973(13) 0.0495(8) Uani 1 1 d .
O42 O 0.0632(3) 0.5387(4) 0.36821(14) 0.0548(10) Uani 1 1 d .
N41 N 0.4498(3) 1.0186(4) 0.33880(11) 0.0295(7) Uani 1 1 d .
N42 N 0.1253(3) 0.3046(4) 0.31403(13) 0.0333(8) Uani 1 1 d D
H42A H 0.175(4) 0.249(5) 0.3031(18) 0.040 Uiso 1 1 d DR
H42B H 0.071(3) 0.280(6) 0.2959(15) 0.040 Uiso 1 1 d DR
C401 C 0.4163(3) 0.8703(5) 0.25798(14) 0.0295(8) Uani 1 1 d .
C402 C 0.3930(4) 0.7236(5) 0.26548(16) 0.0388(10) Uani 1 1 d .
H402 H 0.349038 0.696629 0.289665 0.047 Uiso 1 1 calc R
C403 C 0.4342(5) 0.6188(5) 0.23771(19) 0.0483(12) Uani 1 1 d .
H403 H 0.417826 0.520257 0.242854 0.058 Uiso 1 1 calc R
C404 C 0.4989(5) 0.6564(5) 0.20251(18) 0.0470(12) Uani 1 1 d .
H404 H 0.525811 0.584405 0.183168 0.056 Uiso 1 1 calc R
C405 C 0.5238(4) 0.7987(6) 0.19582(17) 0.0426(10) Uani 1 1 d .
H405 H 0.569620 0.824594 0.172109 0.051 Uiso 1 1 calc R
C406 C 0.4834(4) 0.9044(5) 0.22296(15) 0.0334(9) Uani 1 1 d .
H406 H 0.501742 1.002207 0.217700 0.040 Uiso 1 1 calc R
C407 C 0.5599(4) 1.0631(6) 0.32842(16) 0.0399(10) Uani 1 1 d .
H40A H 0.558043 1.150328 0.309472 0.048 Uiso 1 1 calc R
H40B H 0.595949 0.985436 0.311700 0.048 Uiso 1 1 calc R
C408 C 0.6220(4) 1.0945(7) 0.37079(17) 0.0472(12) Uani 1 1 d .
H40C H 0.696631 1.119874 0.363366 0.057 Uiso 1 1 calc R
H40D H 0.589627 1.178062 0.386045 0.057 Uiso 1 1 calc R
C409 C 0.4514(4) 0.8955(5) 0.36950(16) 0.0405(10) Uani 1 1 d .
H40E H 0.484611 0.811047 0.355022 0.049 Uiso 1 1 calc R
H40F H 0.377423 0.869413 0.377784 0.049 Uiso 1 1 calc R
C410 C 0.5153(4) 0.9373(6) 0.41069(17) 0.0442(11) Uani 1 1 d .
H41A H 0.480726 1.020695 0.425236 0.053 Uiso 1 1 calc R
H41B H 0.515760 0.856017 0.432010 0.053 Uiso 1 1 calc R
C411 C 0.1025(4) 0.2836(5) 0.36215(16) 0.0405(10) Uani 1 1 d .
H41C H 0.169677 0.290928 0.379773 0.049 Uiso 1 1 calc R
H41D H 0.071561 0.186781 0.366979 0.049 Uiso 1 1 calc R
C412 C 0.0249(5) 0.3976(6) 0.37689(19) 0.0509(13) Uani 1 1 d .
H41E H -0.044346 0.383433 0.361168 0.061 Uiso 1 1 calc R
H41F H 0.012312 0.387027 0.409190 0.061 Uiso 1 1 calc R
C413 C 0.1608(4) 0.4549(5) 0.30471(16) 0.0366(9) Uani 1 1 d .
H41G H 0.168854 0.468673 0.272265 0.044 Uiso 1 1 calc R
H41H H 0.230868 0.473065 0.319289 0.044 Uiso 1 1 calc R
C414 C 0.0789(5) 0.5580(6) 0.32219(19) 0.0477(12) Uani 1 1 d .
H41I H 0.102718 0.658065 0.316593 0.057 Uiso 1 1 calc R
H41J H 0.010224 0.543151 0.306107 0.057 Uiso 1 1 calc R
O32 O 0.8481(3) 0.2372(4) 0.61761(13) 0.0468(8) Uani 1 1 d .
N32 N 0.8848(3) 0.4683(4) 0.55782(14) 0.0383(8) Uani 1 1 d D
C311 C 0.9655(5) 0.3536(6) 0.5660(2) 0.0535(13) Uani 1 1 d .
H31C H 1.015757 0.384619 0.589859 0.064 Uiso 1 1 calc R
H31D H 1.007126 0.336967 0.538675 0.064 Uiso 1 1 calc R
C312 C 0.9116(5) 0.2170(6) 0.5795(2) 0.0543(13) Uani 1 1 d .
H31E H 0.866002 0.182093 0.554597 0.065 Uiso 1 1 calc R
H31F H 0.966456 0.142536 0.585809 0.065 Uiso 1 1 calc R
C313 C 0.8094(5) 0.4805(6) 0.59539(17) 0.0473(12) Uani 1 1 d .
H31G H 0.749813 0.545432 0.586874 0.057 Uiso 1 1 calc R
H31H H 0.846998 0.523180 0.621392 0.057 Uiso 1 1 calc R
C314 C 0.7656(4) 0.3366(7) 0.60784(18) 0.0478(12) Uani 1 1 d .
H31I H 0.719354 0.347158 0.634154 0.057 Uiso 1 1 calc R
H31J H 0.721024 0.299020 0.583002 0.057 Uiso 1 1 calc R

loop_
_atom_site_aniso_label
_atom_site_aniso_U_11
_atom_site_aniso_U_22
_atom_site_aniso_U_33
_atom_site_aniso_U_23
_atom_site_aniso_U_13
_atom_site_aniso_U_12
Se11 0.0367(2) 0.0388(3) 0.0372(2) -0.01178(19) -0.00830(18) 0.00654(19)
Se12 0.02502(19) 0.0298(2) 0.0382(2) 0.00056(16) 0.00286(16) 0.00016(15)
P1 0.0228(4) 0.0261(5) 0.0267(4) -0.0004(3) -0.0026(3) 0.0002(3)
O11 0.0373(17) 0.0342(16) 0.0457(18) 0.0062(13) -0.0106(14) 0.0062(12)
O12 0.045(2) 0.0399(19) 0.062(2) 0.0200(16) -0.0049(17) -0.0037(15)
N11 0.0220(15) 0.0314(17) 0.0293(16) 0.0030(13) -0.0014(12) 0.0012(12)
N12 0.046(2) 0.034(2) 0.039(2) 0.0042(16) -0.0085(17) -0.0066(16)
C101 0.0214(17) 0.037(2) 0.0303(19) 0.0068(16) -0.0034(14) 0.0003(15)
C102 0.035(2) 0.031(2) 0.051(3) 0.0029(18) 0.0039(19) 0.0000(17)
C103 0.043(3) 0.034(3) 0.084(4) 0.002(2) 0.008(3) -0.006(2)
C104 0.043(3) 0.039(3) 0.093(4) 0.017(3) 0.011(3) -0.001(2)
C105 0.040(3) 0.079(4) 0.048(3) 0.029(3) 0.011(2) 0.008(3)
C106 0.034(2) 0.052(3) 0.039(2) 0.009(2) -0.0005(18) 0.004(2)
C107 0.0244(19) 0.043(2) 0.033(2) 0.0000(17) -0.0016(16) 0.0023(16)
C108 0.028(2) 0.042(2) 0.039(2) 0.0030(18) -0.0041(17) 0.0018(17)
C109 0.032(2) 0.027(2) 0.040(2) 0.0034(16) -0.0055(17) -0.0024(15)
C110 0.039(2) 0.034(2) 0.034(2) 0.0072(17) -0.0020(18) 0.0034(17)
C111 0.035(2) 0.058(3) 0.067(4) 0.018(3) 0.003(2) -0.003(2)
C112 0.058(3) 0.034(3) 0.086(4) 0.008(3) 0.009(3) 0.008(2)
C113 0.052(3) 0.042(3) 0.041(3) -0.001(2) 0.002(2) 0.007(2)
C114 0.039(2) 0.049(3) 0.047(3) 0.006(2) -0.005(2) -0.004(2)
Se21 0.0331(2) 0.0275(2) 0.0367(2) -0.00180(17) 0.00244(17) -0.00308(16)
Se22 0.0265(2) 0.0466(3) 0.0400(2) -0.0058(2) 0.00269(17) 0.00446(18)
P2 0.0242(4) 0.0280(5) 0.0271(4) -0.0002(3) -0.0008(3) -0.0004(3)
O21 0.0443(18) 0.0489(19) 0.0401(17) 0.0093(14) -0.0100(14) -0.0003(15)
O22 0.059(2) 0.043(2) 0.073(3) 0.0243(19) 0.012(2) 0.0040(17)
N21 0.0266(16) 0.041(2) 0.0312(17) 0.0006(14) 0.0005(13) -0.0025(14)
N22 0.0272(18) 0.038(2) 0.040(2) 0.0077(16) -0.0026(15) -0.0018(14)
C201 0.0271(19) 0.030(2) 0.0284(19) 0.0036(15) -0.0045(15) 0.0004(14)
C202 0.049(3) 0.030(2) 0.042(2) -0.0020(18) 0.000(2) 0.0019(19)
C203 0.070(4) 0.024(2) 0.056(3) 0.004(2) 0.000(3) -0.002(2)
C204 0.055(3) 0.040(3) 0.051(3) 0.012(2) 0.004(2) -0.007(2)
C205 0.044(3) 0.039(2) 0.037(2) 0.0096(19) 0.0040(19) -0.002(2)
C206 0.032(2) 0.031(2) 0.035(2) 0.0056(16) 0.0036(16) 0.0024(16)
C207 0.025(2) 0.055(3) 0.036(2) 0.008(2) -0.0026(17) 0.0010(18)
C208 0.034(2) 0.056(3) 0.049(3) 0.009(2) -0.0067(19) -0.007(2)
C209 0.040(2) 0.034(2) 0.034(2) 0.0016(17) -0.0021(17) 0.0013(17)
C210 0.049(3) 0.055(3) 0.030(2) -0.002(2) -0.0059(18) 0.006(2)
C211 0.050(3) 0.039(3) 0.042(2) -0.0007(19) 0.004(2) 0.001(2)
C212 0.054(3) 0.061(3) 0.057(3) 0.012(3) 0.022(3) 0.004(3)
C213 0.038(2) 0.043(3) 0.040(2) -0.0027(19) -0.0068(19) 0.0056(19)
C214 0.044(3) 0.030(2) 0.082(4) 0.006(2) -0.012(3) 0.003(2)
Se31 0.0255(2) 0.0320(2) 0.0379(2) 0.00093(17) 0.00334(16) 0.00068(16)
Se32 0.0385(2) 0.0377(2) 0.0355(2) -0.00940(18) -0.00475(18) -0.00058(18)
P3 0.0231(4) 0.0288(5) 0.0273(4) 0.0000(4) -0.0028(3) -0.0005(4)
O31 0.0303(15) 0.0359(16) 0.0411(17) 0.0051(13) -0.0064(12) 0.0040(12)
N31 0.0239(15) 0.0310(17) 0.0276(15) 0.0013(13) -0.0018(12) -0.0002(12)
C301 0.0228(17) 0.035(2) 0.035(2) 0.0036(17) -0.0051(15) 0.0010(15)
C302 0.034(2) 0.042(2) 0.034(2) 0.0080(17) 0.0022(16) 0.0020(17)
C303 0.043(3) 0.056(3) 0.048(3) 0.019(2) 0.010(2) -0.001(2)
C304 0.045(3) 0.040(3) 0.069(4) 0.019(2) 0.007(2) -0.009(2)
C305 0.049(3) 0.032(2) 0.069(3) -0.002(2) 0.003(2) -0.009(2)
C306 0.038(2) 0.037(2) 0.040(2) -0.0007(18) -0.0019(18) -0.0060(18)
C307 0.0247(19) 0.043(2) 0.032(2) 0.0047(17) -0.0021(15) 0.0026(16)
C308 0.0267(19) 0.035(2) 0.041(2) 0.0022(17) -0.0064(17) 0.0001(16)
C309 0.030(2) 0.032(2) 0.033(2) 0.0030(16) -0.0031(16) -0.0025(15)
C310 0.034(2) 0.033(2) 0.037(2) 0.0060(17) -0.0047(17) 0.0024(17)
Se41 0.0281(2) 0.0393(2) 0.0419(2) 0.00485(19) 0.00137(17) -0.00257(18)
Se42 0.0349(2) 0.0270(2) 0.0396(2) 0.00575(17) 0.00122(18) 0.00489(17)
P4 0.0256(4) 0.0267(5) 0.0302(5) 0.0025(4) -0.0020(4) 0.0017(3)
O41 0.0389(18) 0.057(2) 0.052(2) 0.0056(17) -0.0163(15) 0.0033(15)
O42 0.058(2) 0.049(2) 0.058(2) -0.0241(17) 0.0082(18) -0.0047(17)
N41 0.0293(17) 0.0283(17) 0.0309(16) 0.0025(13) -0.0028(13) 0.0007(13)
N42 0.0286(18) 0.0338(19) 0.037(2) -0.0062(14) -0.0029(15) 0.0040(14)
C401 0.0300(19) 0.027(2) 0.0309(19) -0.0004(15) -0.0064(15) 0.0013(15)
C402 0.050(3) 0.027(2) 0.039(2) 0.0046(17) -0.0034(19) -0.0055(18)
C403 0.068(3) 0.025(2) 0.051(3) -0.0026(19) -0.006(2) 0.004(2)
C404 0.061(3) 0.034(2) 0.046(3) -0.013(2) -0.004(2) 0.011(2)
C405 0.041(2) 0.045(3) 0.042(2) -0.008(2) 0.001(2) 0.001(2)
C406 0.033(2) 0.031(2) 0.035(2) -0.0024(16) -0.0004(16) -0.0025(16)
C407 0.030(2) 0.049(3) 0.040(2) -0.001(2) 0.0015(18) 0.0039(18)
C408 0.031(2) 0.062(3) 0.048(3) 0.004(2) -0.0089(19) -0.007(2)
C409 0.046(2) 0.037(2) 0.039(2) 0.0085(18) -0.0119(18) -0.0005(19)
C410 0.048(3) 0.044(3) 0.040(2) 0.008(2) -0.014(2) -0.003(2)
C411 0.044(3) 0.040(3) 0.038(2) -0.0007(18) -0.0031(19) -0.0074(19)
C412 0.049(3) 0.056(3) 0.048(3) -0.018(2) 0.012(2) -0.011(2)
C413 0.033(2) 0.037(2) 0.040(2) -0.0010(18) -0.0011(18) -0.0022(17)
C414 0.052(3) 0.032(2) 0.059(3) -0.008(2) -0.004(2) 0.002(2)
O32 0.048(2) 0.0388(18) 0.053(2) 0.0133(15) -0.0041(16) -0.0059(15)
N32 0.046(2) 0.0297(19) 0.039(2) 0.0062(15) -0.0067(16) -0.0048(16)
C311 0.041(3) 0.048(3) 0.071(4) 0.017(3) 0.005(2) 0.004(2)
C312 0.063(3) 0.033(3) 0.068(3) 0.004(2) 0.010(3) 0.008(2)
C313 0.061(3) 0.039(3) 0.041(3) 0.002(2) -0.005(2) 0.012(2)
C314 0.036(3) 0.063(3) 0.045(3) 0.010(2) -0.002(2) -0.001(2)

loop_
_atom_type_symbol
_atom_type_description
_atom_type_scat_dispersion_real
_atom_type_scat_dispersion_imag
_atom_type_scat_source
C C 0.0181 0.0091 'International Tables Vol C Tables 4.2.6.8 and 6.1.1.4'
H H 0.0000 0.0000 'International Tables Vol C Tables 4.2.6.8 and 6.1.1.4'
N N 0.0311 0.0180 'International Tables Vol C Tables 4.2.6.8 and 6.1.1.4'
O O 0.0492 0.0322 'International Tables Vol C Tables 4.2.6.8 and 6.1.1.4'
P P 0.2955 0.4335 'International Tables Vol C Tables 4.2.6.8 and 6.1.1.4'
Se Se -0.7943 1.1372 'International Tables Vol C Tables 4.2.6.8 and 6.1.1.4'

loop_
_exptl_crystal_face_index_h
_exptl_crystal_face_index_k
_exptl_crystal_face_index_l
_exptl_crystal_face_perp_dist
-2 5 9 0.0640
8 1 0 0.0337
8 -2 -4 0.0283
-8 1 4 0.0354
1 6 -6 0.0648
-1 -1 -19 0.0319
1 0 19 0.0424
-1 -6 6 0.0635
7 1 10 0.0419
7 -2 7 0.0398
-7 0 12 0.0261
7 2 -8 0.0326
6 0 -13 0.0191
2 5 -10 0.0524
1 0 -19 0.0253

loop_
_geom_angle_atom_site_label_1
_geom_angle_atom_site_label_2
_geom_angle_atom_site_label_3
_geom_angle
Se11 P1 Se12 114.44(5)
N11 P1 Se11 113.30(13)
N11 P1 Se12 108.10(12)
N11 P1 C101 100.79(18)
C101 P1 Se11 111.73(15)
C101 P1 Se12 107.45(14)
C108 O11 C110 109.4(3)
C114 O12 C112 108.8(4)
C107 N11 P1 114.9(3)
C109 N11 P1 115.6(3)
C109 N11 C107 109.5(3)
H12A N12 H12B 107(6)
C111 N12 H12A 106(4)
C111 N12 H12B 113(4)
C111 N12 C113 111.9(4)
C113 N12 H12A 111(4)
C113 N12 H12B 108(4)
C102 C101 P1 118.1(3)
C102 C101 C106 118.7(4)
C106 C101 P1 123.2(4)
C101 C102 H102 119.3
C103 C102 C101 121.4(5)
C103 C102 H102 119.3
C102 C103 H103 120.0
C104 C103 C102 119.9(6)
C104 C103 H103 120.0
C103 C104 H104 119.8
C103 C104 C105 120.5(5)
C105 C104 H104 119.8
C104 C105 H105 119.7
C104 C105 C106 120.5(5)
C106 C105 H105 119.7
C101 C106 C105 118.9(5)
C101 C106 H106 120.6
C105 C106 H106 120.6
N11 C107 H10A 110.0
N11 C107 H10B 110.0
N11 C107 C108 108.3(3)
H10A C107 H10B 108.4
C108 C107 H10A 110.0
C108 C107 H10B 110.0
O11 C108 C107 111.6(4)
O11 C108 H10C 109.3
O11 C108 H10D 109.3
C107 C108 H10C 109.3
C107 C108 H10D 109.3
H10C C108 H10D 108.0
N11 C109 H10E 109.6
N11 C109 H10F 109.6
N11 C109 C110 110.3(3)
H10E C109 H10F 108.1
C110 C109 H10E 109.6
C110 C109 H10F 109.6
O11 C110 C109 111.8(4)
O11 C110 H11A 109.3
O11 C110 H11B 109.3
C109 C110 H11A 109.3
C109 C110 H11B 109.3
H11A C110 H11B 107.9
N12 C111 H11C 109.7
N12 C111 H11D 109.7
N12 C111 C112 109.6(4)
H11C C111 H11D 108.2
C112 C111 H11C 109.7
C112 C111 H11D 109.7
O12 C112 C111 110.8(5)
O12 C112 H11E 109.5
O12 C112 H11F 109.5
C111 C112 H11E 109.5
C111 C112 H11F 109.5
H11E C112 H11F 108.1
N12 C113 H11G 109.6
N12 C113 H11H 109.6
N12 C113 C114 110.5(4)
H11G C113 H11H 108.1
C114 C113 H11G 109.6
C114 C113 H11H 109.6
O12 C114 C113 111.5(4)
O12 C114 H11I 109.3
O12 C114 H11J 109.3
C113 C114 H11I 109.3
C113 C114 H11J 109.3
H11I C114 H11J 108.0
Se22 P2 Se21 113.37(5)
N21 P2 Se21 112.31(14)
N21 P2 Se22 108.78(13)
N21 P2 C201 101.59(18)
C201 P2 Se21 110.48(14)
C201 P2 Se22 109.66(14)
C208 O21 C210 109.4(4)
C212 O22 C214 110.2(4)
C207 N21 P2 114.4(3)
C209 N21 P2 117.3(3)
C209 N21 C207 111.3(3)
H22A N22 H22B 104(5)
C211 N22 H22A 108(4)
C211 N22 H22B 111(4)
C213 N22 H22A 112(4)
C213 N22 H22B 112(4)
C213 N22 C211 110.0(4)
C202 C201 P2 119.3(3)
C202 C201 C206 119.7(4)
C206 C201 P2 121.0(3)
C201 C202 H202 120.0
C203 C202 C201 120.0(5)
C203 C202 H202 120.0
C202 C203 H203 119.7
C202 C203 C204 120.5(5)
C204 C203 H203 119.7
C203 C204 H204 120.1
C205 C204 C203 119.8(5)
C205 C204 H204 120.1
C204 C205 H205 119.9
C204 C205 C206 120.3(5)
C206 C205 H205 119.9
C201 C206 C205 119.6(4)
C201 C206 H206 120.2
C205 C206 H206 120.2
N21 C207 H20A 110.0
N21 C207 H20B 110.0
N21 C207 C208 108.6(4)
H20A C207 H20B 108.4
C208 C207 H20A 110.0
C208 C207 H20B 110.0
O21 C208 C207 111.8(4)
O21 C208 H20C 109.3
O21 C208 H20D 109.3
C207 C208 H20C 109.3
C207 C208 H20D 109.3
H20C C208 H20D 107.9
N21 C209 H20E 109.7
N21 C209 H20F 109.7
N21 C209 C210 109.9(4)
H20E C209 H20F 108.2
C210 C209 H20E 109.7
C210 C209 H20F 109.7
O21 C210 C209 112.0(4)
O21 C210 H21A 109.2
O21 C210 H21B 109.2
C209 C210 H21A 109.2
C209 C210 H21B 109.2
H21A C210 H21B 107.9
N22 C211 H21C 109.8
N22 C211 H21D 109.8
N22 C211 C212 109.3(5)
H21C C211 H21D 108.3
C212 C211 H21C 109.8
C212 C211 H21D 109.8
O22 C212 C211 111.4(5)
O22 C212 H21E 109.3
O22 C212 H21F 109.3
C211 C212 H21E 109.3
C211 C212 H21F 109.3
H21E C212 H21F 108.0
N22 C213 H21G 109.8
N22 C213 H21H 109.8
H21G C213 H21H 108.2
C214 C213 N22 109.4(4)
C214 C213 H21G 109.8
C214 C213 H21H 109.8
O22 C214 C213 111.6(4)
O22 C214 H21I 109.3
O22 C214 H21J 109.3
C213 C214 H21I 109.3
C213 C214 H21J 109.3
H21I C214 H21J 108.0
Se32 P3 Se31 113.74(5)
N31 P3 Se31 107.66(12)
N31 P3 Se32 114.01(13)
N31 P3 C301 101.00(18)
C301 P3 Se31 109.04(14)
C301 P3 Se32 110.56(15)
C308 O31 C310 110.0(3)
C307 N31 P3 116.0(3)
C307 N31 C309 109.8(3)
C309 N31 P3 115.1(3)
C302 C301 P3 122.1(4)
C302 C301 C306 119.6(4)
C306 C301 P3 118.3(3)
C301 C302 H302 119.8
C301 C302 C303 120.4(5)
C303 C302 H302 119.8
C302 C303 H303 120.3
C302 C303 C304 119.4(5)
C304 C303 H303 120.3
C303 C304 H304 119.8
C305 C304 C303 120.5(5)
C305 C304 H304 119.8
C304 C305 H305 120.1
C304 C305 C306 119.8(5)
C306 C305 H305 120.1
C301 C306 H306 119.9
C305 C306 C301 120.3(5)
C305 C306 H306 119.9
N31 C307 H30A 110.0
N31 C307 H30B 110.0
N31 C307 C308 108.3(3)
H30A C307 H30B 108.4
C308 C307 H30A 110.0
C308 C307 H30B 110.0
O31 C308 C307 111.3(4)
O31 C308 H30C 109.4
O31 C308 H30D 109.4
C307 C308 H30C 109.4
C307 C308 H30D 109.4
H30C C308 H30D 108.0
N31 C309 H30E 109.6
N31 C309 H30F 109.6
N31 C309 C310 110.2(3)
H30E C309 H30F 108.1
C310 C309 H30E 109.6
C310 C309 H30F 109.6
O31 C310 C309 111.6(4)
O31 C310 H31A 109.3
O31 C310 H31B 109.3
C309 C310 H31A 109.3
C309 C310 H31B 109.3
H31A C310 H31B 108.0
Se42 P4 Se41 113.70(5)
N41 P4 Se41 109.32(13)
N41 P4 Se42 109.20(13)
N41 P4 C401 105.90(18)
C401 P4 Se41 109.12(14)
C401 P4 Se42 109.31(14)
C408 O41 C410 109.6(4)
C414 O42 C412 110.4(4)
C407 N41 P4 116.0(3)
C409 N41 P4 116.8(3)
C409 N41 C407 110.2(4)
H42A N42 H42B 99(5)
C411 N42 H42A 116(4)
C411 N42 H42B 114(4)
C411 N42 C413 111.4(4)
C413 N42 H42A 105(4)
C413 N42 H42B 110(4)
C402 C401 P4 120.4(3)
C406 C401 P4 121.7(3)
C406 C401 C402 117.9(4)
C401 C402 H402 119.9
C403 C402 C401 120.2(5)
C403 C402 H402 119.9
C402 C403 H403 119.7
C404 C403 C402 120.5(5)
C404 C403 H403 119.7
C403 C404 H404 120.3
C405 C404 C403 119.4(5)
C405 C404 H404 120.3
C404 C405 H405 119.5
C404 C405 C406 120.9(5)
C406 C405 H405 119.5
C401 C406 H406 119.5
C405 C406 C401 121.0(4)
C405 C406 H406 119.5
N41 C407 H40A 109.6
N41 C407 H40B 109.6
N41 C407 C408 110.3(4)
H40A C407 H40B 108.1
C408 C407 H40A 109.6
C408 C407 H40B 109.6
O41 C408 C407 111.2(4)
O41 C408 H40C 109.4
O41 C408 H40D 109.4
C407 C408 H40C 109.4
C407 C408 H40D 109.4
H40C C408 H40D 108.0
N41 C409 H40E 110.0
N41 C409 H40F 110.0
N41 C409 C410 108.5(4)
H40E C409 H40F 108.4
C410 C409 H40E 110.0
C410 C409 H40F 110.0
O41 C410 C409 111.1(4)
O41 C410 H41A 109.4
O41 C410 H41B 109.4
C409 C410 H41A 109.4
C409 C410 H41B 109.4
H41A C410 H41B 108.0
N42 C411 H41C 109.9
N42 C411 H41D 109.9
N42 C411 C412 109.0(4)
H41C C411 H41D 108.3
C412 C411 H41C 109.9
C412 C411 H41D 109.9
O42 C412 C411 112.0(4)
O42 C412 H41E 109.2
O42 C412 H41F 109.2
C411 C412 H41E 109.2
C411 C412 H41F 109.2
H41E C412 H41F 107.9
N42 C413 H41G 109.9
N42 C413 H41H 109.9
N42 C413 C414 109.0(4)
H41G C413 H41H 108.3
C414 C413 H41G 109.9
C414 C413 H41H 109.9
O42 C414 C413 111.4(4)
O42 C414 H41I 109.3
O42 C414 H41J 109.3
C413 C414 H41I 109.3
C413 C414 H41J 109.3
H41I C414 H41J 108.0
C314 O32 C312 109.5(4)
H32A N32 H32B 104(5)
C311 N32 H32A 109(3)
C311 N32 H32B 113(4)
C313 N32 H32A 114(3)
C313 N32 H32B 105(4)
C313 N32 C311 111.4(4)
N32 C311 H31C 109.6
N32 C311 H31D 109.6
N32 C311 C312 110.2(5)
H31C C311 H31D 108.1
C312 C311 H31C 109.6
C312 C311 H31D 109.6
O32 C312 C311 111.5(5)
O32 C312 H31E 109.3
O32 C312 H31F 109.3
C311 C312 H31E 109.3
C311 C312 H31F 109.3
H31E C312 H31F 108.0
N32 C313 H31G 109.4
N32 C313 H31H 109.4
N32 C313 C314 111.1(4)
H31G C313 H31H 108.0
C314 C313 H31G 109.4
C314 C313 H31H 109.4
O32 C314 C313 111.6(4)
O32 C314 H31I 109.3
O32 C314 H31J 109.3
C313 C314 H31I 109.3
C313 C314 H31J 109.3
H31I C314 H31J 108.0

loop_
_geom_bond_atom_site_label_1
_geom_bond_atom_site_label_2
_geom_bond_distance
Se11 P1 2.1415(11)
Se12 P1 2.1504(11)
P1 N11 1.697(3)
P1 C101 1.821(4)
O11 C108 1.421(6)
O11 C110 1.427(6)
O12 C112 1.426(8)
O12 C114 1.405(6)
N11 C107 1.486(5)
N11 C109 1.466(5)
N12 H12A 0.91(3)
N12 H12B 0.90(3)
N12 C111 1.479(7)
N12 C113 1.485(7)
C101 C102 1.388(7)
C101 C106 1.392(6)
C102 H102 0.9500
C102 C103 1.380(7)
C103 H103 0.9500
C103 C104 1.352(9)
C104 H104 0.9500
C104 C105 1.376(10)
C105 H105 0.9500
C105 C106 1.407(8)
C106 H106 0.9500
C107 H10A 0.9900
C107 H10B 0.9900
C107 C108 1.512(6)
C108 H10C 0.9900
C108 H10D 0.9900
C109 H10E 0.9900
C109 H10F 0.9900
C109 C110 1.516(6)
C110 H11A 0.9900
C110 H11B 0.9900
C111 H11C 0.9900
C111 H11D 0.9900
C111 C112 1.495(8)
C112 H11E 0.9900
C112 H11F 0.9900
C113 H11G 0.9900
C113 H11H 0.9900
C113 C114 1.505(7)
C114 H11I 0.9900
C114 H11J 0.9900
Se21 P2 2.1577(11)
Se22 P2 2.1437(11)
P2 N21 1.706(4)
P2 C201 1.823(4)
O21 C208 1.408(6)
O21 C210 1.419(6)
O22 C212 1.413(8)
O22 C214 1.418(8)
N21 C207 1.476(6)
N21 C209 1.453(5)
N22 H22A 0.87(3)
N22 H22B 0.86(3)
N22 C211 1.491(6)
N22 C213 1.488(6)
C201 C202 1.392(6)
C201 C206 1.393(6)
C202 H202 0.9500
C202 C203 1.377(7)
C203 H203 0.9500
C203 C204 1.386(8)
C204 H204 0.9500
C204 C205 1.381(8)
C205 H205 0.9500
C205 C206 1.394(6)
C206 H206 0.9500
C207 H20A 0.9900
C207 H20B 0.9900
C207 C208 1.526(6)
C208 H20C 0.9900
C208 H20D 0.9900
C209 H20E 0.9900
C209 H20F 0.9900
C209 C210 1.509(6)
C210 H21A 0.9900
C210 H21B 0.9900
C211 H21C 0.9900
C211 H21D 0.9900
C211 C212 1.506(8)
C212 H21E 0.9900
C212 H21F 0.9900
C213 H21G 0.9900
C213 H21H 0.9900
C213 C214 1.486(8)
C214 H21I 0.9900
C214 H21J 0.9900
Se31 P3 2.1510(11)
Se32 P3 2.1427(11)
P3 N31 1.704(3)
P3 C301 1.824(4)
O31 C308 1.419(5)
O31 C310 1.427(6)
N31 C307 1.467(5)
N31 C309 1.471(5)
C301 C302 1.385(6)
C301 C306 1.391(7)
C302 H302 0.9500
C302 C303 1.389(7)
C303 H303 0.9500
C303 C304 1.395(9)
C304 H304 0.9500
C304 C305 1.378(9)
C305 H305 0.9500
C305 C306 1.387(7)
C306 H306 0.9500
C307 H30A 0.9900
C307 H30B 0.9900
C307 C308 1.515(6)
C308 H30C 0.9900
C308 H30D 0.9900
C309 H30E 0.9900
C309 H30F 0.9900
C309 C310 1.518(6)
C310 H31A 0.9900
C310 H31B 0.9900
Se41 P4 2.1472(11)
Se42 P4 2.1393(11)
P4 N41 1.707(4)
P4 C401 1.824(4)
O41 C408 1.418(7)
O41 C410 1.420(6)
O42 C412 1.420(7)
O42 C414 1.411(7)
N41 C407 1.474(6)
N41 C409 1.469(5)
N42 H42A 0.88(3)
N42 H42B 0.90(3)
N42 C411 1.490(6)
N42 C413 1.491(6)
C401 C402 1.411(6)
C401 C406 1.391(6)
C402 H402 0.9500
C402 C403 1.385(7)
C403 H403 0.9500
C403 C404 1.384(8)
C404 H404 0.9500
C404 C405 1.372(8)
C405 H405 0.9500
C405 C406 1.375(7)
C406 H406 0.9500
C407 H40A 0.9900
C407 H40B 0.9900
C407 C408 1.512(7)
C408 H40C 0.9900
C408 H40D 0.9900
C409 H40E 0.9900
C409 H40F 0.9900
C409 C410 1.516(6)
C410 H41A 0.9900
C410 H41B 0.9900
C411 H41C 0.9900
C411 H41D 0.9900
C411 C412 1.505(8)
C412 H41E 0.9900
C412 H41F 0.9900
C413 H41G 0.9900
C413 H41H 0.9900
C413 C414 1.501(7)
C414 H41I 0.9900
C414 H41J 0.9900
O32 C312 1.415(7)
O32 C314 1.411(6)
N32 H32A 0.89(3)
N32 H32B 0.88(3)
N32 C311 1.486(7)
N32 C313 1.483(7)
C311 H31C 0.9900
C311 H31D 0.9900
C311 C312 1.493(8)
C312 H31E 0.9900
C312 H31F 0.9900
C313 H31G 0.9900
C313 H31H 0.9900
C313 C314 1.493(8)
C314 H31I 0.9900
C314 H31J 0.9900

loop_
_exptl_oxdiff_crystal_face_indexfrac_h
_exptl_oxdiff_crystal_face_indexfrac_k
_exptl_oxdiff_crystal_face_indexfrac_l
_exptl_oxdiff_crystal_face_x
_exptl_oxdiff_crystal_face_y
_exptl_oxdiff_crystal_face_z
-1.7524 5.1217 9.4144 -0.3584 0.0854 0.9297
8.0517 0.7485 -0.1502 0.9372 -0.2252 0.2665
7.5667 -1.7308 -4.4625 0.9518 -0.2284 -0.2045
-7.8017 1.2620 3.6734 -0.9661 0.2319 0.1132
0.5834 5.7513 -5.6439 0.1650 0.6866 0.7080
-1.1317 -0.7521 -19.1365 0.1887 0.7863 -0.5884
1.0764 0.3433 19.2780 -0.1977 -0.8236 0.5316
-0.5836 -5.7516 5.6400 -0.1650 -0.6865 -0.7082
6.7959 0.9704 10.0084 0.6215 -0.5896 0.5159
7.1966 -1.8547 6.5206 0.7250 -0.6880 0.0324
-6.5386 -0.3457 11.6735 -0.9543 -0.2826 0.0973
6.7955 2.2190 -8.0600 0.9246 0.2740 0.2648
6.2107 -0.3887 -12.6581 0.9324 0.2760 -0.2336
2.3994 4.9597 -9.5154 0.4402 0.7191 0.5377
1.3622 0.2624 -19.2512 0.4805 0.7833 -0.3944

loop_
_twin_individual_id
_twin_individual_mass_fraction_refined
1 0.572(16)
2 0.428(16)
